data_1540401
loop_
_publ_author_name
'Mlate\<cek, Martin'
'Dost\'al, Libor'
'R\%u\<zi\<ckov\'a, Zde\<nka'
'Honz\'i\<cek, Jan'
'Holubov\'a, Jana'
'Erben, Milan'

_publ_section_title
;
 The first scorpionate ligand based on diazaphosphole.
;
_journal_issue 46
_journal_name_full 'Dalton transactions (Cambridge, England : 2003)'
_journal_page_first 20242
_journal_page_last 20253
_journal_paper_doi 10.1039/c5dt03589a
_journal_volume 44
_journal_year 2015
_chemical_formula_moiety 'C12 H11 B Cl3 N6 P3 Ti'
_chemical_formula_sum 'C12 H11 B Cl3 N6 P3 Ti'
_chemical_formula_weight 497.24
_chemical_name_systematic
; 
 ? 
;
_space_group_IT_number 11
_symmetry_cell_setting monoclinic
_symmetry_space_group_name_Hall '-P 2yb'
_symmetry_space_group_name_H-M 'P 1 21/m 1'
_atom_sites_solution_hydrogens geom
_atom_sites_solution_primary direct
_atom_sites_solution_secondary difmap
_audit_creation_method SHELXL-97
_audit_update_record
;
2015-06-15 deposited with the CCDC.
2015-10-20 downloaded from the CCDC.
;
_cell_angle_alpha 90
_cell_angle_beta 102.607(5)
_cell_angle_gamma 90
_cell_formula_units_Z 2
_cell_length_a 8.2810(4)
_cell_length_b 10.2920(3)
_cell_length_c 11.4621(10)
_cell_measurement_reflns_used 9626
_cell_measurement_temperature 150(1)
_cell_measurement_theta_max 27.5
_cell_measurement_theta_min 1
_cell_volume 953.34(10)
_computing_cell_refinement 'COLLECT and DENZO'
_computing_data_collection 'COLLECT (Hooft, 1998) and DENZO (Otwinowski & Minor, 1997)'
_computing_data_reduction 'COLLECT and DENZO'
_computing_molecular_graphics 'PLATON (Spek, 2003)'
_computing_publication_material 'SHELXL-97 (Sheldrick, 2008)'
_computing_structure_refinement 'SHELXL-97 (Sheldrick, 2008)'
_computing_structure_solution 'SIR92 (Altomare et al., 1994)'
_diffrn_ambient_temperature 150(1)
_diffrn_detector_area_resol_mean 9.091
_diffrn_measured_fraction_theta_full 0.993
_diffrn_measured_fraction_theta_max 0.993
_diffrn_measurement_device_type 'Bruker Nonius KappaCCD area detector'
_diffrn_measurement_method '\f and \w scans to fill the Ewald sphere'
_diffrn_radiation_monochromator graphite
_diffrn_radiation_source 'fine-focus sealed tube'
_diffrn_radiation_type MoK\a
_diffrn_radiation_wavelength 0.71073
_diffrn_reflns_av_R_equivalents 0.0304
_diffrn_reflns_av_sigmaI/netI 0.0199
_diffrn_reflns_limit_h_max 10
_diffrn_reflns_limit_h_min -9
_diffrn_reflns_limit_k_max 12
_diffrn_reflns_limit_k_min -13
_diffrn_reflns_limit_l_max 12
_diffrn_reflns_limit_l_min -14
_diffrn_reflns_number 9590
_diffrn_reflns_theta_full 27.50
_diffrn_reflns_theta_max 27.50
_diffrn_reflns_theta_min 1.82
_diffrn_standards_number 0
_exptl_absorpt_coefficient_mu 1.131
_exptl_absorpt_correction_T_max 0.918
_exptl_absorpt_correction_T_min 0.801
_exptl_absorpt_correction_type integration
_exptl_absorpt_process_details
;
Gaussian integration (Coppens, 1970)
;
_exptl_crystal_colour red
_exptl_crystal_density_diffrn 1.732
_exptl_crystal_density_method 'not measured'
_exptl_crystal_description block
_exptl_crystal_F_000 496
_exptl_crystal_size_max 0.32
_exptl_crystal_size_mid 0.20
_exptl_crystal_size_min 0.18
_refine_diff_density_max 0.326
_refine_diff_density_min -0.323
_refine_diff_density_rms 0.061
_refine_ls_extinction_method none
_refine_ls_goodness_of_fit_ref 1.081
_refine_ls_hydrogen_treatment constr
_refine_ls_matrix_type full
_refine_ls_number_parameters 133
_refine_ls_number_reflns 2295
_refine_ls_number_restraints 0
_refine_ls_restrained_S_all 1.081
_refine_ls_R_factor_all 0.0256
_refine_ls_R_factor_gt 0.0219
_refine_ls_shift/su_max 0.001
_refine_ls_shift/su_mean 0.000
_refine_ls_structure_factor_coef Fsqd
_refine_ls_weighting_details 'calc w=1/[\s^2^(Fo^2^)+(0.0209P)^2^+0.6280P] where P=(Fo^2^+2Fc^2^)/3'
_refine_ls_weighting_scheme calc
_refine_ls_wR_factor_gt 0.0546
_refine_ls_wR_factor_ref 0.0572
_reflns_number_gt 2101
_reflns_number_total 2295
_reflns_threshold_expression >2sigma(I)
_cod_data_source_file c5dt03589a1.cif
_cod_data_source_block shelxl
_cod_depositor_comments 'Adding full bibliography for 1540394--1540403.cif.'
_cod_original_sg_symbol_H-M 'P 21/m'
_cod_database_code 1540401

loop_
_symmetry_equiv_pos_as_xyz
'x, y, z'
'-x, y+1/2, -z'
'-x, -y, -z'
'x, -y-1/2, z'

loop_
_atom_site_label
_atom_site_type_symbol
_atom_site_fract_x
_atom_site_fract_y
_atom_site_fract_z
_atom_site_U_iso_or_equiv
_atom_site_adp_type
_atom_site_occupancy
_atom_site_symmetry_multiplicity
_atom_site_calc_flag
_atom_site_refinement_flags
Ti1 Ti 0.77224(4) 0.2500 0.40141(3) 0.01374(9) Uani 1 2 d S
P2 P 0.97268(5) -0.06997(4) 0.17729(4) 0.02528(10) Uani 1 1 d .
Cl1 Cl 1.04482(5) 0.2500 0.48616(4) 0.02063(11) Uani 1 2 d S
Cl2 Cl 0.69550(4) 0.08532(4) 0.50350(3) 0.02247(9) Uani 1 1 d .
P1 P 0.21511(6) 0.2500 0.19684(5) 0.02230(12) Uani 1 2 d S
N2 N 0.51373(19) 0.2500 0.15898(14) 0.0143(3) Uani 1 2 d S
N1 N 0.53488(19) 0.2500 0.27989(14) 0.0165(3) Uani 1 2 d S
C2 C 0.3532(2) 0.2500 0.10298(17) 0.0181(4) Uani 1 2 d S
H2 H 0.3191 0.2500 0.0201 0.022 Uiso 1 2 d SR
N4 N 0.77711(13) 0.13030(11) 0.14701(9) 0.0144(2) Uani 1 1 d .
N3 N 0.81897(13) 0.11274(11) 0.26818(9) 0.0153(2) Uani 1 1 d .
C1 C 0.3896(2) 0.2500 0.31270(18) 0.0215(4) Uani 1 2 d S
H1 H 0.3824 0.2500 0.3926 0.026 Uiso 1 2 d SR
C5 C 0.5982(2) 0.2500 -0.04482(17) 0.0175(4) Uani 1 2 d S
C6 C 0.55770(17) 0.36553(16) -0.10976(13) 0.0226(3) Uani 1 1 d .
H6 H 0.5763 0.4445 -0.0696 0.027 Uiso 1 1 d R
C4 C 0.85056(17) 0.04393(14) 0.08849(13) 0.0201(3) Uani 1 1 d .
H4 H 0.8369 0.0451 0.0058 0.024 Uiso 1 1 d R
B1 B 0.6664(2) 0.2500 0.09698(18) 0.0145(4) Uani 1 2 d S
C7 C 0.49076(19) 0.36608(18) -0.23190(13) 0.0291(4) Uani 1 1 d .
H7 H 0.4682 0.4445 -0.2726 0.035 Uiso 1 1 d R
C3 C 0.91799(17) 0.01053(14) 0.29624(13) 0.0201(3) Uani 1 1 d .
H3 H 0.9557 -0.0164 0.3749 0.024 Uiso 1 1 d R
C8 C 0.4589(3) 0.2500 -0.29320(19) 0.0314(5) Uani 1 2 d S
H8 H 0.4151 0.2500 -0.3751 0.038 Uiso 1 2 d SR

loop_
_atom_site_aniso_label
_atom_site_aniso_U_11
_atom_site_aniso_U_22
_atom_site_aniso_U_33
_atom_site_aniso_U_23
_atom_site_aniso_U_13
_atom_site_aniso_U_12
Ti1 0.01337(16) 0.01749(17) 0.00992(16) 0.000 0.00157(11) 0.000
P2 0.0287(2) 0.01833(19) 0.0304(2) -0.00149(16) 0.00986(16) 0.00751(15)
Cl1 0.0152(2) 0.0249(2) 0.0195(2) 0.000 -0.00119(16) 0.000
Cl2 0.02322(17) 0.02679(19) 0.01787(16) 0.00614(13) 0.00551(12) -0.00276(13)
P1 0.0119(2) 0.0320(3) 0.0227(3) 0.000 0.00331(19) 0.000
N2 0.0141(7) 0.0163(8) 0.0118(7) 0.000 0.0014(6) 0.000
N1 0.0145(7) 0.0234(8) 0.0117(7) 0.000 0.0029(6) 0.000
C2 0.0148(8) 0.0215(10) 0.0161(9) 0.000 -0.0007(7) 0.000
N4 0.0156(5) 0.0157(5) 0.0117(5) -0.0006(4) 0.0027(4) -0.0003(4)
N3 0.0178(5) 0.0160(5) 0.0117(5) 0.0012(4) 0.0021(4) 0.0008(4)
C1 0.0160(9) 0.0318(11) 0.0174(9) 0.000 0.0051(7) 0.000
C5 0.0149(8) 0.0248(10) 0.0129(9) 0.000 0.0033(7) 0.000
C6 0.0223(7) 0.0275(8) 0.0177(7) 0.0007(6) 0.0036(5) 0.0050(6)
C4 0.0203(6) 0.0210(7) 0.0203(7) -0.0053(6) 0.0077(5) 0.0002(5)
B1 0.0144(9) 0.0167(10) 0.0126(9) 0.000 0.0030(7) 0.000
C7 0.0257(7) 0.0425(10) 0.0182(7) 0.0097(7) 0.0029(6) 0.0091(7)
C3 0.0212(6) 0.0177(7) 0.0212(7) 0.0032(5) 0.0043(5) 0.0028(5)
C8 0.0239(10) 0.0581(16) 0.0109(9) 0.000 0.0007(8) 0.000

loop_
_atom_type_symbol
_atom_type_description
_atom_type_scat_dispersion_real
_atom_type_scat_dispersion_imag
_atom_type_scat_source
C C 0.0033 0.0016 'International Tables Vol C Tables 4.2.6.8 and 6.1.1.4'
H H 0.0000 0.0000 'International Tables Vol C Tables 4.2.6.8 and 6.1.1.4'
B B 0.0013 0.0007 'International Tables Vol C Tables 4.2.6.8 and 6.1.1.4'
N N 0.0061 0.0033 'International Tables Vol C Tables 4.2.6.8 and 6.1.1.4'
P P 0.1023 0.0942 'International Tables Vol C Tables 4.2.6.8 and 6.1.1.4'
Cl Cl 0.1484 0.1585 'International Tables Vol C Tables 4.2.6.8 and 6.1.1.4'
Ti Ti 0.2776 0.4457 'International Tables Vol C Tables 4.2.6.8 and 6.1.1.4'

loop_
_exptl_crystal_face_index_h
_exptl_crystal_face_index_k
_exptl_crystal_face_index_l
_exptl_crystal_face_perp_dist
-18 0 0 0.122
4 0 0 0.145
0 1 -1 0.094
0 -1 1 0.034
0 -1 -1 0.090
0 1 1 0.025
1 -1 -1 0.135
1 1 -1 0.138

loop_
_geom_angle_atom_site_label_1
_geom_angle_atom_site_label_2
_geom_angle_atom_site_label_3
_geom_angle
_geom_angle_site_symmetry_1
_geom_angle_site_symmetry_3
N1 Ti1 N3 79.78(4) . .
N1 Ti1 N3 79.78(4) . 4_565
N3 Ti1 N3 80.96(6) . 4_565
N1 Ti1 Cl2 90.86(3) . .
N3 Ti1 Cl2 89.40(3) . .
N3 Ti1 Cl2 167.58(3) 4_565 .
N1 Ti1 Cl2 90.86(3) . 4_565
N3 Ti1 Cl2 167.57(3) . 4_565
N3 Ti1 Cl2 89.40(3) 4_565 4_565
Cl2 Ti1 Cl2 98.97(2) . 4_565
N1 Ti1 Cl1 165.58(5) . .
N3 Ti1 Cl1 89.29(3) . .
N3 Ti1 Cl1 89.29(3) 4_565 .
Cl2 Ti1 Cl1 98.461(16) . .
Cl2 Ti1 Cl1 98.462(16) 4_565 .
C4 P2 C3 85.37(7) . .
C2 P1 C1 85.58(9) . .
C2 N2 N1 112.41(15) . .
C2 N2 B1 126.17(16) . .
N1 N2 B1 121.42(14) . .
C1 N1 N2 111.31(15) . .
C1 N1 Ti1 124.78(13) . .
N2 N1 Ti1 123.91(12) . .
N2 C2 P1 114.92(14) . .
N2 C2 H2 122.5 . .
P1 C2 H2 122.6 . .
C4 N4 N3 112.29(11) . .
C4 N4 B1 129.25(12) . .
N3 N4 B1 118.26(12) . .
C3 N3 N4 110.87(11) . .
C3 N3 Ti1 122.60(9) . .
N4 N3 Ti1 125.61(9) . .
N1 C1 P1 115.77(15) . .
N1 C1 H1 122.1 . .
P1 C1 H1 122.1 . .
C6 C5 C6 115.74(18) 4_565 .
C6 C5 B1 121.94(9) 4_565 .
C6 C5 B1 121.94(9) . .
C7 C6 C5 122.31(15) . .
C7 C6 H6 118.8 . .
C5 C6 H6 118.9 . .
N4 C4 P2 115.31(10) . .
N4 C4 H4 122.4 . .
P2 C4 H4 122.3 . .
N4 B1 N4 103.58(14) . 4_565
N4 B1 N2 107.29(10) . .
N4 B1 N2 107.29(10) 4_565 .
N4 B1 C5 114.84(10) . .
N4 B1 C5 114.84(10) 4_565 .
N2 B1 C5 108.52(15) . .
C8 C7 C6 119.93(16) . .
C8 C7 H7 120.0 . .
C6 C7 H7 120.1 . .
N3 C3 P2 116.11(10) . .
N3 C3 H3 122.0 . .
P2 C3 H3 121.9 . .
C7 C8 C7 119.65(19) 4_565 .
C7 C8 H8 120.2 4_565 .
C7 C8 H8 120.2 . .

loop_
_geom_bond_atom_site_label_1
_geom_bond_atom_site_label_2
_geom_bond_distance
_geom_bond_site_symmetry_2
Ti1 N1 2.1467(16) .
Ti1 N3 2.1761(11) .
Ti1 N3 2.1761(11) 4_565
Ti1 Cl2 2.2295(4) .
Ti1 Cl2 2.2295(4) 4_565
Ti1 Cl1 2.2543(6) .
P2 C4 1.7273(15) .
P2 C3 1.7378(15) .
P1 C2 1.733(2) .
P1 C1 1.736(2) .
N2 C2 1.344(2) .
N2 N1 1.358(2) .
N2 B1 1.579(2) .
N1 C1 1.337(2) .
C2 H2 0.9299 .
N4 C4 1.3371(17) .
N4 N3 1.3680(15) .
N4 B1 1.5679(16) .
N3 C3 1.3294(18) .
C1 H1 0.9301 .
C5 C6 1.4040(18) 4_565
C5 C6 1.4040(18) .
C5 B1 1.600(3) .
C6 C7 1.389(2) .
C6 H6 0.9300 .
C4 H4 0.9300 .
B1 N4 1.5679(16) 4_565
C7 C8 1.382(2) .
C7 H7 0.9300 .
C3 H3 0.9300 .
C8 C7 1.382(2) 4_565
C8 H8 0.9300 .
